data_7107022
loop_
_publ_author_name
'Aurelien Momin'
'Fanny Bonnet'
'Marc Visseaux'
'Laurent Maron'
'Josef Takats'
'Michael J. Ferguson'
'Xavier-Frederic Le Goff'
'Francois Nief'

_publ_section_title
;
 Synthesis and structure of divalent thulium borohydrides, and their
 application in 'epsilon'-caprolactone polymerisation
;
_journal_issue 44
_journal_name_full Chem.Commun.
_journal_page_first 12203
_journal_page_last 12205
_journal_paper_doi 10.1039/c1cc15294g
_journal_volume 47
_journal_year 2011
_chemical_formula_moiety 'C28 H52 B2 N6 O Tm'
_chemical_formula_sum 'C28 H52 B2 N6 O Tm'
_chemical_formula_weight 679.31
_chemical_name_systematic
;
?
;
_space_group_IT_number 19
_symmetry_cell_setting orthorhombic
_symmetry_space_group_name_Hall 'P 2ac 2ab'
_symmetry_space_group_name_H-M 'P 21 21 21'
_atom_sites_solution_hydrogens geom
_atom_sites_solution_primary direct
_atom_sites_solution_secondary difmap
_audit_creation_method SHELXL-97
_cell_angle_alpha 90.00
_cell_angle_beta 90.00
_cell_angle_gamma 90.00
_cell_formula_units_Z 4
_cell_length_a 12.2792(8)
_cell_length_b 15.4471(10)
_cell_length_c 17.2852(12)
_cell_measurement_reflns_used 9238
_cell_measurement_temperature 173(2)
_cell_measurement_theta_max 27.44
_cell_measurement_theta_min 2.42
_cell_volume 3278.6(4)
_computing_cell_refinement 'Bruker SAINT'
_computing_data_collection 'Bruker APEX2'
_computing_data_reduction 'Bruker SAINT'
_computing_molecular_graphics 'Bruker SHELXTL'
_computing_publication_material 'Bruker SHELXTL'
_computing_structure_refinement 'SHELXL-97 (Sheldrick, 2008)'
_computing_structure_solution 'SHELXS-97 (Sheldrick, 2008)'
_diffrn_ambient_temperature 173(2)
_diffrn_measured_fraction_theta_full 1.000
_diffrn_measured_fraction_theta_max 1.000
_diffrn_measurement_device_type 'Bruker APEX-II CCD'
_diffrn_measurement_method '\w scans'
_diffrn_radiation_monochromator graphite
_diffrn_radiation_source 'fine-focus sealed tube'
_diffrn_radiation_type MoK\a
_diffrn_radiation_wavelength 0.71073
_diffrn_reflns_av_R_equivalents 0.0402
_diffrn_reflns_av_sigmaI/netI 0.0335
_diffrn_reflns_limit_h_max 15
_diffrn_reflns_limit_h_min -15
_diffrn_reflns_limit_k_max 20
_diffrn_reflns_limit_k_min -20
_diffrn_reflns_limit_l_max 22
_diffrn_reflns_limit_l_min -22
_diffrn_reflns_number 29076
_diffrn_reflns_theta_full 27.52
_diffrn_reflns_theta_max 27.52
_diffrn_reflns_theta_min 1.77
_exptl_absorpt_coefficient_mu 2.735
_exptl_absorpt_correction_T_max 0.7090
_exptl_absorpt_correction_T_min 0.4335
_exptl_absorpt_correction_type numerical
_exptl_absorpt_process_details 'SADABS (Sheldrick, 2008)'
_exptl_crystal_colour green
_exptl_crystal_density_diffrn 1.376
_exptl_crystal_density_method 'not measured'
_exptl_crystal_description fragment
_exptl_crystal_F_000 1396
_exptl_crystal_size_max 0.37
_exptl_crystal_size_mid 0.19
_exptl_crystal_size_min 0.14
_refine_diff_density_max 1.927
_refine_diff_density_min -0.409
_refine_diff_density_rms 0.067
_refine_ls_abs_structure_details 'Flack H D (1983), Acta Cryst. A39, 876-881'
_refine_ls_abs_structure_Flack 0.017(8)
_refine_ls_extinction_method none
_refine_ls_goodness_of_fit_ref 1.038
_refine_ls_hydrogen_treatment mixed
_refine_ls_matrix_type full
_refine_ls_number_parameters 361
_refine_ls_number_reflns 7536
_refine_ls_number_restraints 10
_refine_ls_restrained_S_all 1.038
_refine_ls_R_factor_all 0.0239
_refine_ls_R_factor_gt 0.0224
_refine_ls_shift/su_max 0.002
_refine_ls_shift/su_mean 0.000
_refine_ls_structure_factor_coef Fsqd
_refine_ls_weighting_details 'calc w=1/[\s^2^(Fo^2^)+(0.0278P)^2^+0.3746P] where P=(Fo^2^+2Fc^2^)/3'
_refine_ls_weighting_scheme calc
_refine_ls_wR_factor_gt 0.0560
_refine_ls_wR_factor_ref 0.0567
_reflns_number_gt 7216
_reflns_number_total 7536
_reflns_threshold_expression I>2\s(I)
_cod_data_source_file c1cc15294g.txt
_cod_data_source_block tak1108
_cod_database_code 7107022

loop_
_symmetry_equiv_pos_as_xyz
'x, y, z'
'-x+1/2, -y, z+1/2'
'-x, y+1/2, -z+1/2'
'x+1/2, -y+1/2, -z'

loop_
_atom_site_label
_atom_site_type_symbol
_atom_site_fract_x
_atom_site_fract_y
_atom_site_fract_z
_atom_site_U_iso_or_equiv
_atom_site_adp_type
_atom_site_occupancy
_atom_site_symmetry_multiplicity
_atom_site_calc_flag
_atom_site_refinement_flags
Tm Tm 0.170742(10) 0.611009(8) 0.167745(7) 0.02978(4) Uani 1 1 d .
O41 O 0.1720(2) 0.51500(14) 0.28144(12) 0.0393(5) Uani 1 1 d .
N11 N -0.0410(2) 0.49889(17) 0.11999(16) 0.0319(6) Uani 1 1 d .
N12 N -0.0234(2) 0.56644(16) 0.17080(16) 0.0316(5) Uani 1 1 d .
N21 N 0.1334(2) 0.43979(17) 0.05444(16) 0.0314(6) Uani 1 1 d .
N22 N 0.2176(2) 0.47402(17) 0.09733(15) 0.0307(5) Uani 1 1 d .
N31 N 0.0410(2) 0.57491(16) 0.00173(16) 0.0301(5) Uani 1 1 d .
N32 N 0.1023(2) 0.64077(16) 0.03212(15) 0.0287(5) Uani 1 1 d .
C13 C -0.1022(3) 0.5619(2) 0.2235(2) 0.0337(7) Uani 1 1 d .
C14 C -0.1694(3) 0.4905(2) 0.2093(2) 0.0403(7) Uani 1 1 d .
H14 H -0.2302 0.4719 0.2390 0.048 Uiso 1 1 calc R
C15 C -0.1288(3) 0.4528(2) 0.1431(2) 0.0380(7) Uani 1 1 d .
C16 C -0.1717(4) 0.3746(2) 0.1013(2) 0.0502(9) Uani 1 1 d .
H16A H -0.2247 0.3448 0.1342 0.060 Uiso 1 1 calc R
H16B H -0.1113 0.3354 0.0894 0.060 Uiso 1 1 calc R
H16C H -0.2069 0.3928 0.0531 0.060 Uiso 1 1 calc R
C17 C -0.1141(3) 0.6271(2) 0.2894(2) 0.0391(8) Uani 1 1 d .
C18 C -0.0258(4) 0.6959(3) 0.2860(3) 0.0584(11) Uani 1 1 d .
H18A H -0.0314 0.7276 0.2370 0.070 Uiso 1 1 calc R
H18B H 0.0459 0.6683 0.2895 0.070 Uiso 1 1 calc R
H18C H -0.0349 0.7363 0.3292 0.070 Uiso 1 1 calc R
C19 C -0.2253(4) 0.6707(3) 0.2831(3) 0.0696(14) Uani 1 1 d .
H19A H -0.2826 0.6265 0.2850 0.084 Uiso 1 1 calc R
H19B H -0.2299 0.7022 0.2340 0.084 Uiso 1 1 calc R
H19C H -0.2348 0.7112 0.3262 0.084 Uiso 1 1 calc R
C20 C -0.1080(4) 0.5805(3) 0.3673(2) 0.0623(12) Uani 1 1 d .
H20A H -0.1624 0.5341 0.3687 0.075 Uiso 1 1 calc R
H20B H -0.1226 0.6218 0.4090 0.075 Uiso 1 1 calc R
H20C H -0.0351 0.5558 0.3740 0.075 Uiso 1 1 calc R
C23 C 0.3006(3) 0.4186(2) 0.09125(18) 0.0330(7) Uani 1 1 d .
C24 C 0.2711(3) 0.3491(2) 0.0435(2) 0.0426(8) Uani 1 1 d .
H24 H 0.3154 0.3013 0.0293 0.051 Uiso 1 1 calc R
C25 C 0.1656(3) 0.36412(19) 0.02157(19) 0.0381(7) Uani 1 1 d .
C26 C 0.0966(4) 0.3099(3) -0.0306(3) 0.0552(11) Uani 1 1 d .
H26A H 0.0300 0.2929 -0.0034 0.066 Uiso 1 1 calc R
H26B H 0.1371 0.2580 -0.0460 0.066 Uiso 1 1 calc R
H26C H 0.0774 0.3434 -0.0768 0.066 Uiso 1 1 calc R
C27 C 0.4099(3) 0.4319(3) 0.1310(2) 0.0405(8) Uani 1 1 d .
C28 C 0.5004(3) 0.4303(3) 0.0700(2) 0.0507(10) Uani 1 1 d .
H28A H 0.5713 0.4363 0.0955 0.061 Uiso 1 1 calc R
H28B H 0.4899 0.4783 0.0337 0.061 Uiso 1 1 calc R
H28C H 0.4979 0.3753 0.0418 0.061 Uiso 1 1 calc R
C29 C 0.4147(3) 0.5202(3) 0.1728(3) 0.0569(11) Uani 1 1 d .
H29A H 0.3598 0.5217 0.2140 0.068 Uiso 1 1 calc R
H29B H 0.4001 0.5667 0.1356 0.068 Uiso 1 1 calc R
H29C H 0.4872 0.5284 0.1954 0.068 Uiso 1 1 calc R
C30 C 0.4274(4) 0.3579(3) 0.1880(3) 0.0653(13) Uani 1 1 d .
H30A H 0.3696 0.3588 0.2271 0.078 Uiso 1 1 calc R
H30B H 0.4983 0.3647 0.2133 0.078 Uiso 1 1 calc R
H30C H 0.4255 0.3027 0.1602 0.078 Uiso 1 1 calc R
C33 C 0.1017(2) 0.7045(2) -0.02061(19) 0.0332(7) Uani 1 1 d .
C34 C 0.0399(3) 0.6792(2) -0.0854(2) 0.0400(8) Uani 1 1 d .
H34 H 0.0263 0.7120 -0.1309 0.048 Uiso 1 1 calc R
C35 C 0.0036(3) 0.5973(2) -0.06901(19) 0.0360(7) Uani 1 1 d .
C36 C -0.0674(3) 0.5406(3) -0.1183(2) 0.0532(10) Uani 1 1 d .
H36A H -0.1337 0.5256 -0.0896 0.064 Uiso 1 1 calc R
H36B H -0.0279 0.4875 -0.1317 0.064 Uiso 1 1 calc R
H36C H -0.0872 0.5715 -0.1657 0.064 Uiso 1 1 calc R
C37 C 0.1572(3) 0.7908(2) -0.0074(2) 0.0445(8) Uani 1 1 d .
C38 C 0.2786(3) 0.7788(3) 0.0052(3) 0.0643(13) Uani 1 1 d .
H38A H 0.3110 0.7518 -0.0407 0.077 Uiso 1 1 calc R
H38B H 0.2906 0.7415 0.0503 0.077 Uiso 1 1 calc R
H38C H 0.3127 0.8352 0.0142 0.077 Uiso 1 1 calc R
C39 C 0.1047(5) 0.8350(3) 0.0596(4) 0.096(2) Uani 1 1 d .
H39A H 0.0263 0.8400 0.0503 0.115 Uiso 1 1 calc R
H39B H 0.1361 0.8930 0.0658 0.115 Uiso 1 1 calc R
H39C H 0.1173 0.8012 0.1067 0.115 Uiso 1 1 calc R
C40 C 0.1456(6) 0.8459(4) -0.0795(4) 0.104(2) Uani 1 1 d .
H40A H 0.1763 0.8149 -0.1239 0.125 Uiso 1 1 calc R
H40B H 0.1847 0.9006 -0.0723 0.125 Uiso 1 1 calc R
H40C H 0.0684 0.8579 -0.0890 0.125 Uiso 1 1 calc R
C42 C 0.1245(3) 0.4278(2) 0.2762(2) 0.0392(8) Uani 1 1 d .
H42A H 0.1456 0.3993 0.2272 0.047 Uiso 1 1 calc R
H42B H 0.0440 0.4304 0.2791 0.047 Uiso 1 1 calc R
C43 C 0.1712(3) 0.3789(2) 0.34568(19) 0.0433(7) Uani 1 1 d .
H43A H 0.1203 0.3337 0.3640 0.052 Uiso 1 1 calc R
H43B H 0.2420 0.3519 0.3329 0.052 Uiso 1 1 calc R
C44 C 0.1843(4) 0.4497(3) 0.4048(2) 0.0458(8) Uani 1 1 d .
H44A H 0.2391 0.4339 0.4443 0.055 Uiso 1 1 calc R
H44B H 0.1143 0.4626 0.4308 0.055 Uiso 1 1 calc R
C45 C 0.2222(3) 0.5255(3) 0.3568(2) 0.0493(9) Uani 1 1 d .
H45A H 0.1992 0.5808 0.3807 0.059 Uiso 1 1 calc R
H45B H 0.3026 0.5254 0.3521 0.059 Uiso 1 1 calc R
B1 B 0.0224(3) 0.4871(2) 0.0433(2) 0.0303(7) Uani 1 1 d .
H1B H -0.0234 0.4503 0.0085 0.036 Uiso 1 1 calc R
B2 B 0.2886(5) 0.7343(3) 0.2344(3) 0.0594(14) Uani 1 1 d D
H2BA H 0.325(3) 0.711(2) 0.1834(15) 0.071 Uiso 1 1 d D
H2BB H 0.210(2) 0.757(2) 0.2215(19) 0.071 Uiso 1 1 d D
H2BC H 0.282(3) 0.6835(18) 0.2742(17) 0.071 Uiso 1 1 d D
H2BD H 0.336(3) 0.7841(18) 0.2574(18) 0.071 Uiso 1 1 d D

loop_
_atom_site_aniso_label
_atom_site_aniso_U_11
_atom_site_aniso_U_22
_atom_site_aniso_U_33
_atom_site_aniso_U_23
_atom_site_aniso_U_13
_atom_site_aniso_U_12
Tm 0.03011(6) 0.02788(6) 0.03135(6) -0.00340(5) -0.00074(6) -0.00267(5)
O41 0.0487(13) 0.0353(11) 0.0339(11) 0.0022(9) -0.0070(12) -0.0101(12)
N11 0.0299(13) 0.0283(13) 0.0376(14) -0.0008(11) -0.0005(11) -0.0030(10)
N12 0.0309(12) 0.0281(12) 0.0357(13) -0.0029(12) 0.0003(12) -0.0022(9)
N21 0.0346(13) 0.0244(13) 0.0351(14) -0.0015(11) -0.0015(11) -0.0007(10)
N22 0.0318(13) 0.0296(13) 0.0308(13) -0.0016(11) -0.0007(10) 0.0046(10)
N31 0.0292(12) 0.0274(11) 0.0338(13) -0.0009(11) -0.0033(11) 0.0008(9)
N32 0.0283(12) 0.0248(11) 0.0331(13) -0.0015(10) -0.0004(10) 0.0021(9)
C13 0.0315(15) 0.0282(15) 0.0415(18) 0.0039(13) 0.0014(13) 0.0025(12)
C14 0.0333(15) 0.0418(17) 0.0457(18) 0.0027(14) 0.0036(17) -0.0058(16)
C15 0.0305(15) 0.0346(17) 0.049(2) 0.0029(14) -0.0020(14) -0.0038(13)
C16 0.0462(19) 0.044(2) 0.061(2) -0.0048(17) 0.0025(19) -0.015(2)
C17 0.0385(17) 0.0363(19) 0.0425(18) 0.0008(15) 0.0044(14) 0.0032(14)
C18 0.064(3) 0.054(2) 0.058(3) -0.017(2) 0.012(2) -0.009(2)
C19 0.058(3) 0.066(3) 0.085(4) -0.023(3) -0.001(2) 0.023(2)
C20 0.087(3) 0.056(3) 0.044(2) 0.0020(19) 0.008(2) 0.013(2)
C23 0.0345(16) 0.0344(15) 0.0301(15) 0.0038(12) 0.0058(12) 0.0083(12)
C24 0.051(2) 0.0259(16) 0.051(2) -0.0014(15) 0.0076(16) 0.0093(14)
C25 0.0491(18) 0.0228(13) 0.0424(17) -0.0032(11) 0.0071(17) -0.0033(14)
C26 0.058(2) 0.045(2) 0.063(3) -0.024(2) 0.003(2) -0.0065(18)
C27 0.0335(17) 0.046(2) 0.0417(19) 0.0042(16) 0.0047(15) 0.0122(15)
C28 0.039(2) 0.063(2) 0.051(2) -0.0066(19) 0.0118(17) 0.0093(18)
C29 0.0355(17) 0.083(3) 0.052(2) -0.016(3) -0.0046(19) 0.0091(18)
C30 0.046(2) 0.087(3) 0.062(3) 0.031(2) -0.0059(19) 0.012(2)
C33 0.0280(14) 0.0318(15) 0.0399(18) 0.0039(13) 0.0072(12) 0.0070(12)
C34 0.0352(17) 0.044(2) 0.0405(19) 0.0124(16) 0.0016(14) 0.0086(15)
C35 0.0302(14) 0.0428(19) 0.0349(15) 0.0009(14) -0.0021(12) 0.0039(14)
C36 0.052(2) 0.066(3) 0.042(2) 0.005(2) -0.0138(18) -0.008(2)
C37 0.046(2) 0.0281(15) 0.060(2) 0.0042(15) 0.0116(19) 0.0025(15)
C38 0.043(2) 0.051(2) 0.099(4) -0.023(3) 0.003(2) -0.0110(18)
C39 0.107(5) 0.047(3) 0.133(5) -0.031(3) 0.067(4) -0.011(3)
C40 0.135(6) 0.057(3) 0.121(5) 0.046(3) -0.038(4) -0.037(4)
C42 0.0439(19) 0.0338(17) 0.0399(19) 0.0041(15) -0.0048(15) -0.0071(15)
C43 0.0476(17) 0.0416(17) 0.0408(18) 0.0060(14) -0.0023(16) 0.0021(18)
C44 0.052(2) 0.054(2) 0.0323(16) 0.0049(15) -0.0053(16) 0.0098(18)
C45 0.054(2) 0.055(2) 0.0392(19) 0.0025(17) -0.0138(16) -0.0112(18)
B1 0.0306(16) 0.0259(16) 0.0344(18) -0.0033(13) -0.0015(14) -0.0032(13)
B2 0.081(4) 0.050(3) 0.048(3) -0.011(2) 0.002(2) -0.029(2)

loop_
_atom_type_symbol
_atom_type_description
_atom_type_scat_dispersion_real
_atom_type_scat_dispersion_imag
_atom_type_scat_source
C C 0.0033 0.0016 'International Tables Vol C Tables 4.2.6.8 and 6.1.1.4'
H H 0.0000 0.0000 'International Tables Vol C Tables 4.2.6.8 and 6.1.1.4'
B B 0.0013 0.0007 'International Tables Vol C Tables 4.2.6.8 and 6.1.1.4'
N N 0.0061 0.0033 'International Tables Vol C Tables 4.2.6.8 and 6.1.1.4'
O O 0.0106 0.0060 'International Tables Vol C Tables 4.2.6.8 and 6.1.1.4'
Tm Tm -0.3139 5.2483 'International Tables Vol C Tables 4.2.6.8 and 6.1.1.4'

loop_
_geom_angle_atom_site_label_1
_geom_angle_atom_site_label_2
_geom_angle_atom_site_label_3
_geom_angle
O41 Tm N12 79.73(9)
O41 Tm N22 82.98(8)
N12 Tm N22 89.81(8)
O41 Tm N32 148.24(8)
N12 Tm N32 75.60(9)
N22 Tm N32 77.29(8)
O41 Tm H2BC 71.6(5)
N12 Tm H2BC 128.3(7)
N22 Tm H2BC 126.8(7)
N32 Tm H2BC 140.0(5)
O41 Tm B2 94.72(13)
N12 Tm B2 135.50(14)
N22 Tm B2 133.69(15)
N32 Tm B2 116.91(13)
H2BC Tm B2 23.1(5)
O41 Tm H2BA 106.7(7)
N12 Tm H2BA 155.6(6)
N22 Tm H2BA 114.1(6)
N32 Tm H2BA 104.1(7)
H2BC Tm H2BA 39.9(9)
B2 Tm H2BA 23.3(5)
O41 Tm H2BB 104.3(7)
N12 Tm H2BB 115.4(6)
N22 Tm H2BB 154.5(6)
N32 Tm H2BB 104.2(7)
H2BC Tm H2BB 39.5(8)
B2 Tm H2BB 23.4(5)
H2BA Tm H2BB 40.5(9)
C45 O41 C42 109.0(3)
C45 O41 Tm 130.7(2)
C42 O41 Tm 120.05(19)
C15 N11 N12 109.6(3)
C15 N11 B1 126.2(3)
N12 N11 B1 123.7(2)
C13 N12 N11 106.4(2)
C13 N12 Tm 136.7(2)
N11 N12 Tm 110.27(18)
C25 N21 N22 109.7(3)
C25 N21 B1 127.3(3)
N22 N21 B1 122.9(2)
C23 N22 N21 106.5(3)
C23 N22 Tm 139.0(2)
N21 N22 Tm 114.38(18)
C35 N31 N32 110.1(3)
C35 N31 B1 126.3(3)
N32 N31 B1 123.5(3)
C33 N32 N31 106.3(3)
C33 N32 Tm 139.8(2)
N31 N32 Tm 113.73(18)
N12 C13 C14 110.5(3)
N12 C13 C17 123.1(3)
C14 C13 C17 126.5(3)
C15 C14 C13 105.4(3)
N11 C15 C14 108.1(3)
N11 C15 C16 124.1(3)
C14 C15 C16 127.7(3)
C18 C17 C19 109.1(3)
C18 C17 C20 109.2(4)
C19 C17 C20 108.3(4)
C18 C17 C13 111.3(3)
C19 C17 C13 108.8(3)
C20 C17 C13 110.0(3)
N22 C23 C24 109.9(3)
N22 C23 C27 123.4(3)
C24 C23 C27 126.7(3)
C25 C24 C23 106.1(3)
N21 C25 C24 107.8(3)
N21 C25 C26 124.7(4)
C24 C25 C26 127.5(3)
C23 C27 C30 108.3(3)
C23 C27 C28 109.1(3)
C30 C27 C28 109.3(3)
C23 C27 C29 111.3(3)
C30 C27 C29 110.8(4)
C28 C27 C29 108.0(3)
N32 C33 C34 109.9(3)
N32 C33 C37 122.8(3)
C34 C33 C37 127.3(3)
C35 C34 C33 105.4(3)
N31 C35 C34 108.3(3)
N31 C35 C36 124.2(3)
C34 C35 C36 127.6(3)
C39 C37 C33 109.0(3)
C39 C37 C40 109.9(4)
C33 C37 C40 109.2(4)
C39 C37 C38 111.6(4)
C33 C37 C38 110.9(3)
C40 C37 C38 106.2(4)
O41 C42 C43 104.8(3)
C44 C43 C42 102.4(3)
C43 C44 C45 102.9(3)
O41 C45 C44 106.0(3)
N11 B1 N31 111.5(3)
N11 B1 N21 112.9(3)
N31 B1 N21 109.7(3)

loop_
_geom_bond_atom_site_label_1
_geom_bond_atom_site_label_2
_geom_bond_distance
Tm O41 2.462(2)
Tm N12 2.482(2)
Tm N22 2.508(3)
Tm N32 2.532(3)
Tm B2 2.656(4)
Tm H2BA 2.46(3)
Tm H2BB 2.49(3)
Tm H2BC 2.55(3)
O41 C45 1.450(4)
O41 C42 1.471(4)
N11 C15 1.352(4)
N11 N12 1.381(4)
N11 B1 1.548(4)
N12 C13 1.331(4)
N21 C25 1.359(4)
N21 N22 1.378(4)
N21 B1 1.559(4)
N22 C23 1.335(4)
N31 C35 1.351(4)
N31 N32 1.370(4)
N31 B1 1.553(4)
N32 C33 1.342(4)
C13 C14 1.400(5)
C13 C17 1.528(5)
C14 C15 1.378(5)
C15 C16 1.502(5)
C17 C18 1.520(5)
C17 C19 1.526(5)
C17 C20 1.527(6)
C23 C24 1.401(5)
C23 C27 1.522(5)
C24 C25 1.370(5)
C25 C26 1.494(5)
C27 C30 1.524(6)
C27 C28 1.533(5)
C27 C29 1.545(6)
C33 C34 1.409(5)
C33 C37 1.514(5)
C34 C35 1.372(5)
C35 C36 1.502(5)
C37 C39 1.492(6)
C37 C40 1.516(6)
C37 C38 1.518(6)
C42 C43 1.529(5)
C43 C44 1.506(5)
C44 C45 1.509(5)
B2 H2BA 1.05(2)
B2 H2BB 1.06(2)
B2 H2BC 1.05(2)
B2 H2BD 1.04(2)

loop_
_geom_torsion_atom_site_label_1
_geom_torsion_atom_site_label_2
_geom_torsion_atom_site_label_3
_geom_torsion_atom_site_label_4
_geom_torsion
N12 Tm O41 C45 -136.0(3)
N22 Tm O41 C45 132.9(3)
N32 Tm O41 C45 -175.4(3)
B2 Tm O41 C45 -0.6(3)
N12 Tm O41 C42 50.3(2)
N22 Tm O41 C42 -40.8(2)
N32 Tm O41 C42 10.9(3)
B2 Tm O41 C42 -174.3(3)
C15 N11 N12 C13 -1.3(3)
B1 N11 N12 C13 171.4(3)
C15 N11 N12 Tm 155.1(2)
B1 N11 N12 Tm -32.1(3)
O41 Tm N12 C13 48.9(3)
N22 Tm N12 C13 131.8(3)
N32 Tm N12 C13 -151.3(3)
B2 Tm N12 C13 -37.4(4)
O41 Tm N12 N11 -97.17(19)
N22 Tm N12 N11 -14.3(2)
N32 Tm N12 N11 62.65(19)
B2 Tm N12 N11 176.6(2)
C25 N21 N22 C23 -0.7(3)
B1 N21 N22 C23 -177.1(3)
C25 N21 N22 Tm -177.3(2)
B1 N21 N22 Tm 6.3(4)
O41 Tm N22 C23 -68.8(3)
N12 Tm N22 C23 -148.5(3)
N32 Tm N22 C23 136.3(3)
B2 Tm N22 C23 21.0(4)
O41 Tm N22 N21 106.3(2)
N12 Tm N22 N21 26.6(2)
N32 Tm N22 N21 -48.7(2)
B2 Tm N22 N21 -163.9(2)
C35 N31 N32 C33 0.4(3)
B1 N31 N32 C33 178.6(3)
C35 N31 N32 Tm 177.21(19)
B1 N31 N32 Tm -4.6(3)
O41 Tm N32 C33 170.3(3)
N12 Tm N32 C33 130.1(3)
N22 Tm N32 C33 -136.8(3)
B2 Tm N32 C33 -4.0(4)
O41 Tm N32 N31 -5.0(3)
N12 Tm N32 N31 -45.16(18)
N22 Tm N32 N31 47.96(18)
B2 Tm N32 N31 -179.2(2)
N11 N12 C13 C14 1.9(4)
Tm N12 C13 C14 -145.0(3)
N11 N12 C13 C17 -178.3(3)
Tm N12 C13 C17 34.8(5)
N12 C13 C14 C15 -1.7(4)
C17 C13 C14 C15 178.4(3)
N12 N11 C15 C14 0.3(4)
B1 N11 C15 C14 -172.3(3)
N12 N11 C15 C16 179.9(3)
B1 N11 C15 C16 7.4(5)
C13 C14 C15 N11 0.9(4)
C13 C14 C15 C16 -178.8(4)
N12 C13 C17 C18 0.2(5)
C14 C13 C17 C18 -180.0(4)
N12 C13 C17 C19 120.5(4)
C14 C13 C17 C19 -59.7(5)
N12 C13 C17 C20 -121.0(4)
C14 C13 C17 C20 58.8(5)
N21 N22 C23 C24 0.9(4)
Tm N22 C23 C24 176.2(2)
N21 N22 C23 C27 -179.4(3)
Tm N22 C23 C27 -4.1(5)
N22 C23 C24 C25 -0.8(4)
C27 C23 C24 C25 179.5(3)
N22 N21 C25 C24 0.2(4)
B1 N21 C25 C24 176.4(3)
N22 N21 C25 C26 -178.3(3)
B1 N21 C25 C26 -2.1(5)
C23 C24 C25 N21 0.4(4)
C23 C24 C25 C26 178.9(4)
N22 C23 C27 C30 117.4(4)
C24 C23 C27 C30 -63.0(5)
N22 C23 C27 C28 -123.7(4)
C24 C23 C27 C28 55.9(5)
N22 C23 C27 C29 -4.7(5)
C24 C23 C27 C29 174.9(4)
N31 N32 C33 C34 -0.2(3)
Tm N32 C33 C34 -175.7(2)
N31 N32 C33 C37 177.6(3)
Tm N32 C33 C37 2.1(5)
N32 C33 C34 C35 0.0(4)
C37 C33 C34 C35 -177.7(3)
N32 N31 C35 C34 -0.4(4)
B1 N31 C35 C34 -178.5(3)
N32 N31 C35 C36 -179.2(3)
B1 N31 C35 C36 2.7(5)
C33 C34 C35 N31 0.3(4)
C33 C34 C35 C36 179.0(4)
N32 C33 C37 C39 -62.6(5)
C34 C33 C37 C39 114.8(5)
N32 C33 C37 C40 177.3(4)
C34 C33 C37 C40 -5.3(6)
N32 C33 C37 C38 60.6(5)
C34 C33 C37 C38 -122.0(4)
C45 O41 C42 C43 -12.5(4)
Tm O41 C42 C43 162.5(2)
O41 C42 C43 C44 31.6(4)
C42 C43 C44 C45 -38.3(4)
C42 O41 C45 C44 -11.8(4)
Tm O41 C45 C44 174.0(2)
C43 C44 C45 O41 31.6(4)
C15 N11 B1 N31 131.6(3)
N12 N11 B1 N31 -39.9(4)
C15 N11 B1 N21 -104.3(4)
N12 N11 B1 N21 84.2(3)
C35 N31 B1 N11 -118.4(3)
N32 N31 B1 N11 63.8(4)
C35 N31 B1 N21 115.7(3)
N32 N31 B1 N21 -62.1(4)
C25 N21 B1 N11 120.3(3)
N22 N21 B1 N11 -63.9(4)
C25 N21 B1 N31 -114.5(3)
N22 N21 B1 N31 61.2(4)
